data_4306695
loop_
_publ_author_name
'Ji-Jun Jiang'
'Sheng-Run Zheng'
'Yu Liu'
'Mei Pan'
'Wei Wang'
'Cheng-Yong Su'

_publ_section_title
;
Self-Assembly of Triple Helical and meso-Helical Cylindrical Arrays Tunable
by Bis-Tripodal Coordination Converters
;
_journal_name_full 'Inorganic Chemistry'
_journal_page_first 10692
_journal_page_last 10699
_journal_paper_doi 10.1021/ic801516b
_journal_volume 47
_journal_year 2008
_chemical_formula_sum 'C106 H90 Cl3 La N28 O12'
_chemical_formula_weight 2193.32
_chemical_name_systematic
; 
 ? 
;
_space_group_IT_number 167
_symmetry_cell_setting trigonal
_symmetry_space_group_name_Hall '-R 3 2"c'
_symmetry_space_group_name_H-M 'R -3 c :H'
_atom_sites_solution_hydrogens geom
_atom_sites_solution_primary direct
_atom_sites_solution_secondary difmap
_audit_creation_method SHELXL-97
_cell_angle_alpha 90.00
_cell_angle_beta 90.00
_cell_angle_gamma 120.00
_cell_formula_units_Z 6
_cell_length_a 17.987(5)
_cell_length_b 17.987(5)
_cell_length_c 53.73(2)
_cell_measurement_temperature 293(2)
_cell_volume 15054(8)
_computing_structure_refinement 'SHELXL-97 (Sheldrick, 1997)'
_computing_structure_solution 'SHELXS-97 (Sheldrick, 1990)'
_diffrn_ambient_temperature 293(2)
_diffrn_measured_fraction_theta_full 0.993
_diffrn_measured_fraction_theta_max 0.993
_diffrn_measurement_device_type 'Smart CCD'
_diffrn_measurement_method '\w san'
_diffrn_radiation_monochromator graphite
_diffrn_radiation_source 'fine-focus sealed tube'
_diffrn_radiation_type MoK\a
_diffrn_radiation_wavelength 0.71073
_diffrn_reflns_av_R_equivalents 0.0611
_diffrn_reflns_av_sigmaI/netI 0.0410
_diffrn_reflns_limit_h_max 22
_diffrn_reflns_limit_h_min -7
_diffrn_reflns_limit_k_max 18
_diffrn_reflns_limit_k_min -22
_diffrn_reflns_limit_l_max 64
_diffrn_reflns_limit_l_min -66
_diffrn_reflns_number 23040
_diffrn_reflns_theta_full 26.15
_diffrn_reflns_theta_max 26.15
_diffrn_reflns_theta_min 2.26
_exptl_absorpt_coefficient_mu 0.584
_exptl_absorpt_correction_T_max 0.8726
_exptl_absorpt_correction_T_min 0.8173
_exptl_absorpt_correction_type multi-scan
_exptl_absorpt_process_details 'Bruker SADABS'
_exptl_crystal_colour Red
_exptl_crystal_density_diffrn 1.452
_exptl_crystal_density_method 'not measured'
_exptl_crystal_description Block
_exptl_crystal_F_000 6756
_exptl_crystal_size_max 0.36
_exptl_crystal_size_mid 0.26
_exptl_crystal_size_min 0.24
_refine_diff_density_max 1.389
_refine_diff_density_min -0.437
_refine_diff_density_rms 0.103
_refine_ls_extinction_method none
_refine_ls_goodness_of_fit_ref 1.015
_refine_ls_hydrogen_treatment geom
_refine_ls_matrix_type full
_refine_ls_number_parameters 228
_refine_ls_number_reflns 3328
_refine_ls_number_restraints 97
_refine_ls_restrained_S_all 1.029
_refine_ls_R_factor_all 0.0964
_refine_ls_R_factor_gt 0.0628
_refine_ls_shift/su_max 0.001
_refine_ls_shift/su_mean 0.000
_refine_ls_structure_factor_coef Fsqd
_refine_ls_weighting_details 'calc w=1/[\s^2^(Fo^2^)+(0.1168P)^2^+97.5603P] where P=(Fo^2^+2Fc^2^)/3'
_refine_ls_weighting_scheme calc
_refine_ls_wR_factor_gt 0.1732
_refine_ls_wR_factor_ref 0.2029
_reflns_number_gt 2229
_reflns_number_total 3328
_reflns_threshold_expression >2sigma(I)
_cod_data_source_file ic801516b_si_001_1.cif
_cod_data_source_block meso-1
_cod_original_cell_volume 15054(9)
_cod_original_sg_symbol_H-M 'R -3 c'
_cod_database_code 4306695

loop_
_symmetry_equiv_pos_as_xyz
'x, y, z'
'-y, x-y, z'
'-x+y, -x, z'
'y, x, -z+1/2'
'x-y, -y, -z+1/2'
'-x, -x+y, -z+1/2'
'x+2/3, y+1/3, z+1/3'
'-y+2/3, x-y+1/3, z+1/3'
'-x+y+2/3, -x+1/3, z+1/3'
'y+2/3, x+1/3, -z+5/6'
'x-y+2/3, -y+1/3, -z+5/6'
'-x+2/3, -x+y+1/3, -z+5/6'
'x+1/3, y+2/3, z+2/3'
'-y+1/3, x-y+2/3, z+2/3'
'-x+y+1/3, -x+2/3, z+2/3'
'y+1/3, x+2/3, -z+7/6'
'x-y+1/3, -y+2/3, -z+7/6'
'-x+1/3, -x+y+2/3, -z+7/6'
'-x, -y, -z'
'y, -x+y, -z'
'x-y, x, -z'
'-y, -x, z-1/2'
'-x+y, y, z-1/2'
'x, x-y, z-1/2'
'-x+2/3, -y+1/3, -z+1/3'
'y+2/3, -x+y+1/3, -z+1/3'
'x-y+2/3, x+1/3, -z+1/3'
'-y+2/3, -x+1/3, z-1/6'
'-x+y+2/3, y+1/3, z-1/6'
'x+2/3, x-y+1/3, z-1/6'
'-x+1/3, -y+2/3, -z+2/3'
'y+1/3, -x+y+2/3, -z+2/3'
'x-y+1/3, x+2/3, -z+2/3'
'-y+1/3, -x+2/3, z+1/6'
'-x+y+1/3, y+2/3, z+1/6'
'x+1/3, x-y+2/3, z+1/6'

loop_
_atom_site_label
_atom_site_type_symbol
_atom_site_fract_x
_atom_site_fract_y
_atom_site_fract_z
_atom_site_U_iso_or_equiv
_atom_site_adp_type
_atom_site_occupancy
_atom_site_symmetry_multiplicity
_atom_site_calc_flag
_atom_site_refinement_flags
_atom_site_disorder_assembly
_atom_site_disorder_group
La1 La 0.0000 1.0000 0.0000 0.0330(3) Uani 1 6 d S . .
N1 N 0.0000 1.0000 -0.05262(11) 0.0324(13) Uani 1 3 d S . .
N2 N 0.0799(3) 0.9295(4) -0.02272(8) 0.0565(13) Uani 1 1 d . . .
N3 N 0.1230(4) 0.8952(4) -0.05734(9) 0.080(2) Uani 1 1 d . . .
H3A H 0.1284 0.8884 -0.0729 0.096 Uiso 1 1 calc R . .
N4 N 0.0831(5) 0.5737(5) 0.05852(11) 0.085(2) Uani 1 1 d . . .
N5 N 0.1237(5) 0.6107(5) -0.03315(10) 0.092(2) Uani 1 1 d . . .
C1 C 0.0000(6) 0.9237(5) -0.06164(11) 0.0704(19) Uani 1 1 d U . .
H1B H 0.0120 0.9285 -0.0793 0.085 Uiso 1 1 calc R . .
H1C H -0.0555 0.8730 -0.0588 0.085 Uiso 1 1 calc R . .
C2 C 0.0698(5) 0.9176(5) -0.04726(10) 0.073(2) Uani 1 1 d . . .
C3 C 0.1680(5) 0.8849(5) -0.03832(11) 0.0605(17) Uani 1 1 d . . .
C4 C 0.2233(5) 0.8534(6) -0.03854(15) 0.080(2) Uani 1 1 d . . .
H4B H 0.2397 0.8381 -0.0532 0.096 Uiso 1 1 calc R . .
C5 C 0.2522(6) 0.8460(7) -0.01614(17) 0.104(3) Uani 1 1 d . . .
H5B H 0.2907 0.8258 -0.0154 0.125 Uiso 1 1 calc R . .
C6 C 0.2274(7) 0.8668(7) 0.00588(16) 0.103(3) Uani 1 1 d . . .
H6A H 0.2502 0.8611 0.0208 0.123 Uiso 1 1 calc R . .
C7 C 0.1689(5) 0.8963(5) 0.00613(12) 0.0705(19) Uani 1 1 d . . .
H7A H 0.1506 0.9088 0.0209 0.085 Uiso 1 1 calc R . .
C8 C 0.1397(4) 0.9058(4) -0.01660(10) 0.0515(15) Uani 1 1 d . . .
C9 C 0.1021(8) 0.5384(7) 0.04153(16) 0.110(4) Uani 1 1 d U . .
H9A H 0.1171 0.4979 0.0462 0.132 Uiso 1 1 calc R . .
C10 C 0.1026(8) 0.5546(7) 0.01679(15) 0.103(3) Uani 1 1 d U . .
H10A H 0.1149 0.5233 0.0054 0.123 Uiso 1 1 calc R . .
C11 C 0.0635(7) 0.6303(7) 0.05109(14) 0.101(3) Uani 1 1 d U . .
H11A H 0.0468 0.6563 0.0631 0.121 Uiso 1 1 calc R . .
C12 C 0.0659(6) 0.6551(6) 0.02638(13) 0.093(3) Uani 1 1 d U . .
H12A H 0.0541 0.6984 0.0223 0.112 Uiso 1 1 calc R . .
C13 C 0.0856(5) 0.6151(5) 0.00861(11) 0.072(2) Uani 1 1 d U . .
C14 C 0.0919(6) 0.6397(6) -0.01768(12) 0.083(2) Uani 1 1 d U . .
H14A H 0.0726 0.6765 -0.0229 0.100 Uiso 1 1 calc R . .
C15 C 0.1306(6) 0.6383(6) -0.05872(12) 0.088(3) Uani 1 1 d U . .
C16 C 0.2022(7) 0.6516(10) -0.07074(15) 0.130(4) Uani 1 1 d U . .
H16A H 0.2418 0.6413 -0.0626 0.156 Uiso 1 1 calc R . .
C17 C 0.0752(6) 0.6545(6) -0.07069(11) 0.081(2) Uani 1 1 d U . .
H17A H 0.0279 0.6498 -0.0622 0.098 Uiso 1 1 calc R . .
Cl1 Cl 0.1453(2) 0.3333 0.0833 0.0986(10) Uani 1 2 d S . .
O1 O 0.1394(8) 0.3954(7) 0.07011(17) 0.186(4) Uani 1 1 d U . .
O2 O 0.1720(6) 0.2877(5) 0.06650(13) 0.127(2) Uani 1 1 d U . .
N1W N 0.3333 0.6667 0.0432(5) 0.182(9) Uani 1 3 d SU . .
C1W C 0.3333 0.6667 0.0220(4) 0.126(7) Uani 1 3 d S . .
C2W C 0.3333 0.6667 -0.0045(4) 0.113(6) Uani 1 3 d SU . .
H2W1 H 0.3638 0.6391 -0.0105 0.169 Uiso 0.33 1 calc PR . .
H2W2 H 0.3609 0.7247 -0.0105 0.169 Uiso 0.33 1 calc PR . .
H2W3 H 0.2753 0.6362 -0.0105 0.169 Uiso 0.33 1 calc PR . .

loop_
_atom_site_aniso_label
_atom_site_aniso_U_11
_atom_site_aniso_U_22
_atom_site_aniso_U_33
_atom_site_aniso_U_23
_atom_site_aniso_U_13
_atom_site_aniso_U_12
La1 0.0405(3) 0.0405(3) 0.0180(3) 0.000 0.000 0.02024(15)
N1 0.037(2) 0.037(2) 0.024(3) 0.000 0.000 0.0184(10)
N2 0.079(4) 0.092(4) 0.028(2) 0.001(2) 0.004(2) 0.065(3)
N3 0.134(6) 0.135(6) 0.032(2) 0.011(3) 0.017(3) 0.112(5)
N4 0.092(5) 0.108(5) 0.041(3) 0.006(3) -0.014(3) 0.039(4)
N5 0.108(5) 0.147(7) 0.047(3) 0.003(4) 0.000(3) 0.082(5)
C1 0.105(6) 0.067(4) 0.037(3) -0.002(3) -0.002(4) 0.041(4)
C2 0.125(7) 0.118(6) 0.030(3) 0.004(3) 0.008(3) 0.101(6)
C3 0.074(4) 0.083(5) 0.046(3) 0.012(3) 0.013(3) 0.055(4)
C4 0.087(5) 0.109(6) 0.075(5) -0.007(5) 0.005(4) 0.072(5)
C5 0.120(8) 0.158(10) 0.099(6) -0.016(6) -0.019(6) 0.118(8)
C6 0.127(8) 0.160(10) 0.071(5) -0.003(6) -0.024(5) 0.110(8)
C7 0.094(5) 0.092(5) 0.046(3) 0.002(3) -0.005(4) 0.063(4)
C8 0.064(4) 0.064(4) 0.039(3) 0.006(3) 0.003(3) 0.041(3)
C9 0.162(10) 0.132(8) 0.066(5) 0.024(5) -0.006(6) 0.095(7)
C10 0.162(9) 0.131(7) 0.058(4) 0.003(5) 0.005(5) 0.106(7)
C11 0.128(8) 0.112(7) 0.052(4) -0.004(4) 0.012(4) 0.052(6)
C12 0.141(8) 0.105(6) 0.056(4) 0.012(4) 0.014(4) 0.078(6)
C13 0.100(6) 0.096(5) 0.038(3) 0.003(3) -0.002(3) 0.061(5)
C14 0.103(6) 0.123(7) 0.046(3) 0.009(4) 0.008(4) 0.073(6)
C15 0.090(6) 0.143(8) 0.045(3) 0.001(4) 0.007(4) 0.070(6)
C16 0.115(7) 0.245(13) 0.065(5) 0.013(7) -0.001(5) 0.116(9)
C17 0.095(6) 0.113(6) 0.046(3) 0.012(4) 0.006(3) 0.059(5)
Cl1 0.122(2) 0.109(2) 0.0602(15) 0.0232(17) 0.0116(8) 0.0545(12)
O1 0.237(10) 0.195(9) 0.158(7) 0.054(6) -0.023(7) 0.131(8)
O2 0.147(6) 0.133(6) 0.092(4) -0.016(4) 0.011(4) 0.063(5)
N1W 0.212(12) 0.212(12) 0.122(13) 0.000 0.000 0.106(6)
C1W 0.144(12) 0.144(12) 0.090(13) 0.000 0.000 0.072(6)
C2W 0.119(8) 0.119(8) 0.100(11) 0.000 0.000 0.060(4)

loop_
_atom_type_symbol
_atom_type_description
_atom_type_scat_dispersion_real
_atom_type_scat_dispersion_imag
_atom_type_scat_source
C C 0.0033 0.0016 'International Tables Vol C Tables 4.2.6.8 and 6.1.1.4'
H H 0.0000 0.0000 'International Tables Vol C Tables 4.2.6.8 and 6.1.1.4'
N N 0.0061 0.0033 'International Tables Vol C Tables 4.2.6.8 and 6.1.1.4'
O O 0.0106 0.0060 'International Tables Vol C Tables 4.2.6.8 and 6.1.1.4'
Cl Cl 0.1484 0.1585 'International Tables Vol C Tables 4.2.6.8 and 6.1.1.4'
La La -0.2871 2.4523 'International Tables Vol C Tables 4.2.6.8 and 6.1.1.4'

loop_
_geom_angle_atom_site_label_1
_geom_angle_atom_site_label_2
_geom_angle_atom_site_label_3
_geom_angle
_geom_angle_site_symmetry_1
_geom_angle_site_symmetry_3
_geom_angle_publ_flag
N2 La1 N2 100.37(12) 21_665 19_575 ?
N2 La1 N2 180.00(16) 21_665 3_465 ?
N2 La1 N2 79.63(12) 19_575 3_465 ?
N2 La1 N2 100.37(12) 21_665 20_455 ?
N2 La1 N2 100.37(12) 19_575 20_455 ?
N2 La1 N2 79.63(12) 3_465 20_455 ?
N2 La1 N2 79.63(12) 21_665 2_675 ?
N2 La1 N2 79.63(12) 19_575 2_675 ?
N2 La1 N2 100.37(12) 3_465 2_675 ?
N2 La1 N2 180.00(16) 20_455 2_675 ?
N2 La1 N2 79.63(12) 21_665 . ?
N2 La1 N2 180.00(16) 19_575 . ?
N2 La1 N2 100.37(12) 3_465 . ?
N2 La1 N2 79.63(12) 20_455 . ?
N2 La1 N2 100.37(12) 2_675 . ?
N2 La1 N1 62.49(9) 21_665 19_575 ?
N2 La1 N1 62.49(9) 19_575 19_575 ?
N2 La1 N1 117.51(9) 3_465 19_575 ?
N2 La1 N1 62.49(9) 20_455 19_575 ?
N2 La1 N1 117.51(9) 2_675 19_575 ?
N2 La1 N1 117.51(9) . 19_575 ?
N2 La1 N1 117.51(10) 21_665 . ?
N2 La1 N1 117.51(9) 19_575 . ?
N2 La1 N1 62.49(9) 3_465 . ?
N2 La1 N1 117.51(9) 20_455 . ?
N2 La1 N1 62.49(9) 2_675 . ?
N2 La1 N1 62.49(9) . . ?
N1 La1 N1 180.0 19_575 . ?
C1 N1 C1 109.5(3) 2_675 . ?
C1 N1 C1 109.5(3) 2_675 3_465 ?
C1 N1 C1 109.5(3) . 3_465 ?
C1 N1 La1 109.5(3) 2_675 . ?
C1 N1 La1 109.5(3) . . ?
C1 N1 La1 109.5(3) 3_465 . ?
C2 N2 C8 104.5(5) . . ?
C2 N2 La1 118.1(4) . . ?
C8 N2 La1 137.1(4) . . ?
C2 N3 C3 107.5(5) . . ?
C2 N3 H3A 126.3 . . ?
C3 N3 H3A 126.3 . . ?
C9 N4 C11 115.1(7) . . ?
C14 N5 C15 117.6(7) . . ?
N1 C1 C2 106.7(5) . . ?
N1 C1 H1B 110.4 . . ?
C2 C1 H1B 110.4 . . ?
N1 C1 H1C 110.4 . . ?
C2 C1 H1C 110.4 . . ?
H1B C1 H1C 108.6 . . ?
N3 C2 N2 113.1(6) . . ?
N3 C2 C1 124.1(5) . . ?
N2 C2 C1 122.7(5) . . ?
N3 C3 C4 130.5(6) . . ?
N3 C3 C8 105.5(5) . . ?
C4 C3 C8 123.8(6) . . ?
C5 C4 C3 115.5(7) . . ?
C5 C4 H4B 122.2 . . ?
C3 C4 H4B 122.2 . . ?
C4 C5 C6 123.2(7) . . ?
C4 C5 H5B 118.4 . . ?
C6 C5 H5B 118.4 . . ?
C7 C6 C5 121.2(7) . . ?
C7 C6 H6A 119.4 . . ?
C5 C6 H6A 119.4 . . ?
C8 C7 C6 116.6(7) . . ?
C8 C7 H7A 121.7 . . ?
C6 C7 H7A 121.7 . . ?
C7 C8 N2 131.0(6) . . ?
C7 C8 C3 119.7(6) . . ?
N2 C8 C3 109.2(5) . . ?
N4 C9 C10 125.3(9) . . ?
N4 C9 H9A 117.3 . . ?
C10 C9 H9A 117.3 . . ?
C13 C10 C9 120.9(8) . . ?
C13 C10 H10A 119.6 . . ?
C9 C10 H10A 119.6 . . ?
N4 C11 C12 124.6(8) . . ?
N4 C11 H11A 117.7 . . ?
C12 C11 H11A 117.7 . . ?
C13 C12 C11 118.5(8) . . ?
C13 C12 H12A 120.7 . . ?
C11 C12 H12A 120.7 . . ?
C12 C13 C10 115.4(7) . . ?
C12 C13 C14 121.4(7) . . ?
C10 C13 C14 123.1(7) . . ?
N5 C14 C13 119.4(8) . . ?
N5 C14 H14A 120.3 . . ?
C13 C14 H14A 120.3 . . ?
C17 C15 C16 118.7(8) . . ?
C17 C15 N5 126.0(7) . . ?
C16 C15 N5 115.2(8) . . ?
C15 C16 C16 120.2(5) . 11_564 ?
C15 C16 H16A 119.9 . . ?
C16 C16 H16A 119.9 11_564 . ?
C15 C17 C17 121.0(4) . 11_564 ?
C15 C17 H17A 119.5 . . ?
C17 C17 H17A 119.5 11_564 . ?
O1 Cl1 O1 122.0(11) 17_554 . ?
O1 Cl1 O2 108.6(5) 17_554 17_554 ?
O1 Cl1 O2 105.9(6) . 17_554 ?
O1 Cl1 O2 105.9(6) 17_554 . ?
O1 Cl1 O2 108.6(5) . . ?
O2 Cl1 O2 104.5(7) 17_554 . ?
N1W C1W C2W 180.000(2) . . ?
C1W C2W H2W1 109.5 . . ?
C1W C2W H2W2 109.5 . . ?
H2W1 C2W H2W2 109.5 . . ?
C1W C2W H2W3 109.5 . . ?
H2W1 C2W H2W3 109.5 . . ?
H2W2 C2W H2W3 109.5 . . ?

loop_
_geom_bond_atom_site_label_1
_geom_bond_atom_site_label_2
_geom_bond_distance
_geom_bond_site_symmetry_2
_geom_bond_publ_flag
La1 N2 2.643(5) 21_665 ?
La1 N2 2.643(5) 19_575 ?
La1 N2 2.643(5) 3_465 ?
La1 N2 2.643(5) 20_455 ?
La1 N2 2.643(5) 2_675 ?
La1 N2 2.643(5) . ?
La1 N1 2.827(6) 19_575 ?
La1 N1 2.827(6) . ?
N1 C1 1.455(7) 2_675 ?
N1 C1 1.455(7) . ?
N1 C1 1.455(7) 3_465 ?
N2 C2 1.333(7) . ?
N2 C8 1.379(8) . ?
N3 C2 1.325(8) . ?
N3 C3 1.371(8) . ?
N3 H3A 0.8600 . ?
N4 C9 1.253(12) . ?
N4 C11 1.295(12) . ?
N5 C14 1.262(9) . ?
N5 C15 1.445(9) . ?
C1 C2 1.525(10) . ?
C1 H1B 0.9700 . ?
C1 H1C 0.9700 . ?
C3 C4 1.369(9) . ?
C3 C8 1.398(8) . ?
C4 C5 1.344(11) . ?
C4 H4B 0.9300 . ?
C5 C6 1.381(12) . ?
C5 H5B 0.9300 . ?
C6 C7 1.395(11) . ?
C6 H6A 0.9300 . ?
C7 C8 1.374(8) . ?
C7 H7A 0.9300 . ?
C9 C10 1.360(11) . ?
C9 H9A 0.9300 . ?
C10 C13 1.344(11) . ?
C10 H10A 0.9300 . ?
C11 C12 1.395(11) . ?
C11 H11A 0.9300 . ?
C12 C13 1.346(10) . ?
C12 H12A 0.9300 . ?
C13 C14 1.468(9) . ?
C14 H14A 0.9300 . ?
C15 C17 1.336(11) . ?
C15 C16 1.350(12) . ?
C16 C16 1.432(17) 11_564 ?
C16 H16A 0.9300 . ?
C17 C17 1.410(12) 11_564 ?
C17 H17A 0.9300 . ?
Cl1 O1 1.371(9) 17_554 ?
Cl1 O1 1.371(9) . ?
Cl1 O2 1.454(8) 17_554 ?
Cl1 O2 1.454(8) . ?
N1W C1W 1.14(3) . ?
C1W C2W 1.43(3) . ?
C2W H2W1 0.9600 . ?
C2W H2W2 0.9600 . ?
C2W H2W3 0.9600 . ?

loop_
_geom_hbond_atom_site_label_D
_geom_hbond_atom_site_label_H
_geom_hbond_atom_site_label_A
_geom_hbond_distance_DH
_geom_hbond_distance_HA
_geom_hbond_distance_DA
_geom_hbond_angle_DHA
_geom_hbond_site_symmetry_A
N3 H3A N4 0.86 1.95 2.783(7) 164.4 29_455
